data_7716572
loop_
_publ_author_name
'Reyna, Jackson A.'
'Krishnan, V. Mahesh'
'Silva Villatoro, Roberto'
'Arman, Hadi D.'
'Stoian, Sebastian A.'
'Tonzetich, Zachary J.'

_publ_section_title
;
 Square-planar imido complexes of cobalt: synthesis, reactivity and
 computational study.
;
_journal_issue 29
_journal_name_full 'Dalton transactions (Cambridge, England : 2003)'
_journal_page_first 12128
_journal_page_last 12137
_journal_paper_doi 10.1039/d4dt01483a
_journal_volume 53
_journal_year 2024
_chemical_formula_moiety 'C28 H48 Co N2 P2'
_chemical_formula_sum 'C28 H48 Co N2 P2'
_chemical_formula_weight 533.55
_space_group_crystal_system monoclinic
_space_group_IT_number 14
_space_group_name_Hall '-P 2yn'
_space_group_name_H-M_alt 'P 1 21/n 1'
_atom_sites_solution_hydrogens mixed
_atom_sites_solution_primary dual
_audit_creation_date 2017-05-05
_audit_creation_method
;
Olex2 1.2
(compiled 2017.03.28 svn.r3405 for OlexSys, GUI svn.r5335)
;
_audit_update_record
;
2024-02-23 deposited with the CCDC.	2024-06-25 downloaded from the CCDC.
;
_cell_angle_alpha 90
_cell_angle_beta 99.876(3)
_cell_angle_gamma 90
_cell_formula_units_Z 4
_cell_length_a 10.4942(3)
_cell_length_b 13.3791(4)
_cell_length_c 20.8730(6)
_cell_measurement_reflns_used 6852
_cell_measurement_temperature 98.0
_cell_measurement_theta_max 31.8920
_cell_measurement_theta_min 1.8230
_cell_volume 2887.20(15)
_computing_cell_refinement 'CrysAlisPro 1.171.38.43 (Rigaku OD, 2015)'
_computing_data_collection 'CrysAlisPro 1.171.38.43 (Rigaku OD, 2015)'
_computing_data_reduction 'CrysAlisPro 1.171.38.43 (Rigaku OD, 2015)'
_computing_molecular_graphics 'Olex2 (Dolomanov et al., 2009)'
_computing_publication_material 'Olex2 (Dolomanov et al., 2009)'
_computing_structure_refinement 'ShelXL (Sheldrick, 2015)'
_computing_structure_solution 'ShelXT (Sheldrick, 2015)'
_diffrn_ambient_temperature 98.0
_diffrn_detector 'CCD plate'
_diffrn_measured_fraction_theta_full 1.000
_diffrn_measured_fraction_theta_max 1.000
_diffrn_measurement_details
;
List of Runs (angles in degrees, time in seconds):

  # Type    Start    End  Width  t~exp~   \w     \q     \k     \f   Frames
#--------------------------------------------------------------------------
  1  \w    -68.00  55.00   0.50   40.00    --  -35.00  70.00 270.00  246
  2  \w    -68.00  48.00   0.50   40.00    --  -35.00  70.00  90.00  232
  3  \w   -125.00 -80.00   0.50   40.00    --  -35.00   0.00 180.00   90
  4  \w    -71.00 -34.00   0.50   40.00    --  -35.00   0.00  90.00   74
  5  \w    -47.00 -20.00   0.50   40.00    --  -35.00  70.00   0.00   54
;
_diffrn_measurement_device 'abstract diffractometer'
_diffrn_measurement_device_type 'dtrek-CrysAlisPro-abstract goniometer imported rigaku-d*trek images'
_diffrn_measurement_method '\w scans'
_diffrn_orient_matrix_type 'CrysAlisPro convention (1999,Acta A55,543-557)'
_diffrn_orient_matrix_UB_11 -0.0569983000
_diffrn_orient_matrix_UB_12 0.0188743000
_diffrn_orient_matrix_UB_13 0.0096169000
_diffrn_orient_matrix_UB_21 0.0292590000
_diffrn_orient_matrix_UB_22 -0.0043175000
_diffrn_orient_matrix_UB_23 0.0331232000
_diffrn_orient_matrix_UB_31 0.0244565000
_diffrn_orient_matrix_UB_32 0.0493440000
_diffrn_orient_matrix_UB_33 -0.0008113000
_diffrn_radiation_monochromator graphite
_diffrn_radiation_probe x-ray
_diffrn_radiation_type MoK\a
_diffrn_radiation_wavelength 0.71073
_diffrn_reflns_av_R_equivalents 0.0531
_diffrn_reflns_av_unetI/netI 0.0511
_diffrn_reflns_Laue_measured_fraction_full 1.000
_diffrn_reflns_Laue_measured_fraction_max 1.000
_diffrn_reflns_limit_h_max 13
_diffrn_reflns_limit_h_min -13
_diffrn_reflns_limit_k_max 16
_diffrn_reflns_limit_k_min -12
_diffrn_reflns_limit_l_max 26
_diffrn_reflns_limit_l_min -26
_diffrn_reflns_number 20631
_diffrn_reflns_point_group_measured_fraction_full 1.000
_diffrn_reflns_point_group_measured_fraction_max 1.000
_diffrn_reflns_theta_full 25.242
_diffrn_reflns_theta_max 26.500
_diffrn_reflns_theta_min 1.816
_diffrn_source 'fine-focus sealed X-ray tube'
_diffrn_source_type 'Enhance (Mo) X-ray Source'
_exptl_absorpt_coefficient_mu 0.723
_exptl_absorpt_correction_T_max 1.00000
_exptl_absorpt_correction_T_min 0.91839
_exptl_absorpt_correction_type multi-scan
_exptl_absorpt_process_details
;
CrysAlisPro 1.171.38.43 (Rigaku Oxford Diffraction, 2015)
Empirical absorption correction using spherical harmonics,
 implemented in SCALE3 ABSPACK scaling algorithm.
;
_exptl_crystal_colour 'clear dark red'
_exptl_crystal_colour_lustre clear
_exptl_crystal_colour_modifier dark
_exptl_crystal_colour_primary red
_exptl_crystal_density_diffrn 1.227
_exptl_crystal_description plate
_exptl_crystal_F_000 1148
_exptl_crystal_size_max 0.37
_exptl_crystal_size_mid 0.17
_exptl_crystal_size_min 0.13
_refine_diff_density_max 0.557
_refine_diff_density_min -0.361
_refine_diff_density_rms 0.120
_refine_ls_extinction_method none
_refine_ls_goodness_of_fit_ref 1.137
_refine_ls_hydrogen_treatment mixed
_refine_ls_matrix_type full
_refine_ls_number_parameters 313
_refine_ls_number_reflns 5983
_refine_ls_number_restraints 0
_refine_ls_restrained_S_all 1.137
_refine_ls_R_factor_all 0.0622
_refine_ls_R_factor_gt 0.0536
_refine_ls_shift/su_max 0.001
_refine_ls_shift/su_mean 0.000
_refine_ls_structure_factor_coef Fsqd
_refine_ls_weighting_details 'w=1/[\s^2^(Fo^2^)+(0.0410P)^2^+2.1890P] where P=(Fo^2^+2Fc^2^)/3'
_refine_ls_weighting_scheme calc
_refine_ls_wR_factor_gt 0.1107
_refine_ls_wR_factor_ref 0.1157
_reflns_Friedel_coverage 0.000
_reflns_number_gt 5335
_reflns_number_total 5983
_reflns_threshold_expression 'I > 2\s(I)'
_cod_data_source_file d4dt01483a2.cif
_cod_data_source_block cd1572a
_cod_depositor_comments 'Adding full bibliography for 7716570--7716574.cif.'
_cod_database_code 7716572
_shelx_shelxl_version_number 2014/7
_chemical_oxdiff_formula 'Co1 N3 P2 C40 H20'
_shelx_space_group_comment
;
The symmetry employed for this shelxl refinement is uniquely defined
by the following loop, which should always be used as a source of
symmetry information in preference to the above space-group names.
They are only intended as comments.
;
_reflns_odcompleteness_completeness 99.95
_reflns_odcompleteness_iscentric 1
_reflns_odcompleteness_theta 26.32
_olex2_refinement_description
;
1. Fixed Uiso
 At 1.2 times of:
  All C(H) groups, All C(H,H) groups
 At 1.5 times of:
  All C(H,H,H) groups
2.a Secondary CH2 refined with riding coordinates:
 C14(H14A,H14B), C5(H5A,H5B)
2.b Aromatic/amide H refined with riding coordinates:
 C28(H28), C24(H24), C25(H25), C26(H26), C27(H27), C3(H3), C2(H2A)
2.c Idealised Me refined as rotating group:
 C22(H22A,H22B,H22C), C17(H17A,H17B,H17C), C21(H21A,H21B,H21C), C16(H16A,H16B,
 H16C), C18(H18A,H18B,H18C), C7(H7A,H7B,H7C), C12(H12A,H12B,H12C), C20(H20A,
 H20B,H20C), C9(H9A,H9B,H9C), C8(H8A,H8B,H8C), C11(H11A,H11B,H11C), C13(H13A,
 H13B,H13C)
;
_olex2_exptl_crystal_mounting_method 'nylon loop'
_olex2_submission_special_instructions 'No special instructions were received'
_oxdiff_exptl_absorpt_empirical_details
;
Empirical correction (ABSPACK) includes:
- Absorption correction using spherical harmonics
- Frame scaling
;
_oxdiff_exptl_absorpt_empirical_full_max 1.173
_oxdiff_exptl_absorpt_empirical_full_min 0.894

loop_
_space_group_symop_operation_xyz
'x, y, z'
'-x+1/2, y+1/2, -z+1/2'
'-x, -y, -z'
'x-1/2, -y-1/2, z-1/2'

loop_
_atom_site_label
_atom_site_type_symbol
_atom_site_fract_x
_atom_site_fract_y
_atom_site_fract_z
_atom_site_U_iso_or_equiv
_atom_site_adp_type
_atom_site_occupancy
_atom_site_site_symmetry_order
_atom_site_calc_flag
_atom_site_refinement_flags_posn
_atom_site_refinement_flags_adp
_atom_site_refinement_flags_occupancy
_atom_site_disorder_assembly
_atom_site_disorder_group
Co1 Co 0.45529(3) 0.38483(3) 0.75067(2) 0.01777(11) Uani 1 1 d . . . . .
P2 P 0.60008(7) 0.35532(5) 0.84005(3) 0.01817(16) Uani 1 1 d . . . . .
P1 P 0.26778(7) 0.42037(5) 0.67761(3) 0.01807(16) Uani 1 1 d . . . . .
N1 N 0.3464(2) 0.40862(17) 0.81147(11) 0.0207(5) Uani 1 1 d . . . . .
N2 N 0.5781(2) 0.37281(19) 0.69528(12) 0.0229(5) Uani 1 1 d . . . . .
C23 C 0.5817(2) 0.3178(2) 0.64029(12) 0.0195(5) Uani 1 1 d . . . . .
C6 C 0.1466(3) 0.3150(2) 0.65508(14) 0.0211(6) Uani 1 1 d . . . . .
C1 C 0.2285(3) 0.4569(2) 0.79965(14) 0.0233(6) Uani 1 1 d . . . . .
C28 C 0.6719(3) 0.3367(2) 0.59888(13) 0.0245(6) Uani 1 1 d . . . . .
H28 H 0.7347 0.3878 0.6098 0.029 Uiso 1 1 calc R . . . .
C24 C 0.4954(3) 0.2382(2) 0.62267(13) 0.0214(6) Uani 1 1 d . . . . .
H24 H 0.4368 0.2203 0.6507 0.026 Uiso 1 1 calc R . . . .
C4 C 0.3706(3) 0.3834(2) 0.87678(13) 0.0235(6) Uani 1 1 d . . . . .
C14 C 0.4952(3) 0.3299(2) 0.90085(13) 0.0234(6) Uani 1 1 d . . . . .
H14A H 0.4801 0.2572 0.9043 0.028 Uiso 1 1 calc R . . . .
H14B H 0.5354 0.3555 0.9441 0.028 Uiso 1 1 calc R . . . .
C25 C 0.4935(3) 0.1853(2) 0.56575(14) 0.0249(6) Uani 1 1 d . . . . .
H25 H 0.4321 0.1333 0.5547 0.030 Uiso 1 1 calc R . . . .
C26 C 0.5798(3) 0.2073(2) 0.52446(14) 0.0277(6) Uani 1 1 d . . . . .
H26 H 0.5772 0.1720 0.4848 0.033 Uiso 1 1 calc R . . . .
C19 C 0.6985(3) 0.4668(2) 0.87289(13) 0.0231(6) Uani 1 1 d . . . . .
C15 C 0.7013(3) 0.2389(2) 0.84039(13) 0.0218(6) Uani 1 1 d . . . . .
C10 C 0.2731(3) 0.5071(2) 0.60685(13) 0.0225(6) Uani 1 1 d . . . . .
C27 C 0.6703(3) 0.2820(2) 0.54250(14) 0.0277(7) Uani 1 1 d . . . . .
H27 H 0.7325 0.2960 0.5156 0.033 Uiso 1 1 calc R . . . .
C3 C 0.2701(3) 0.4147(2) 0.90529(15) 0.0301(7) Uani 1 1 d . . . . .
H3 H 0.2626 0.4069 0.9497 0.036 Uiso 1 1 calc R . . . .
C22 C 0.7998(3) 0.4436(2) 0.93281(14) 0.0270(6) Uani 1 1 d . . . . .
H22A H 0.7576 0.4129 0.9663 0.041 Uiso 1 1 calc GR . . . .
H22B H 0.8425 0.5056 0.9497 0.041 Uiso 1 1 calc GR . . . .
H22C H 0.8642 0.3973 0.9209 0.041 Uiso 1 1 calc GR . . . .
C2 C 0.1783(3) 0.4614(2) 0.85613(15) 0.0299(7) Uani 1 1 d . . . . .
H2A H 0.0979 0.4901 0.8614 0.036 Uiso 1 1 calc R . . . .
C17 C 0.6110(3) 0.1623(2) 0.80130(14) 0.0260(6) Uani 1 1 d . . . . .
H17A H 0.5313 0.1567 0.8196 0.039 Uiso 1 1 calc GR . . . .
H17B H 0.6541 0.0971 0.8034 0.039 Uiso 1 1 calc GR . . . .
H17C H 0.5898 0.1840 0.7559 0.039 Uiso 1 1 calc GR . . . .
C21 C 0.6037(3) 0.5458(2) 0.89110(16) 0.0315(7) Uani 1 1 d . . . . .
H21A H 0.5362 0.5590 0.8534 0.047 Uiso 1 1 calc GR . . . .
H21B H 0.6508 0.6077 0.9043 0.047 Uiso 1 1 calc GR . . . .
H21C H 0.5639 0.5208 0.9272 0.047 Uiso 1 1 calc GR . . . .
C5 C 0.1880(3) 0.4974(2) 0.73274(14) 0.0246(6) Uani 1 1 d . . . . .
H5A H 0.2148 0.5682 0.7309 0.030 Uiso 1 1 calc R . . . .
H5B H 0.0928 0.4937 0.7199 0.030 Uiso 1 1 calc R . . . .
C16 C 0.8178(3) 0.2549(2) 0.80640(15) 0.0288(7) Uani 1 1 d . . . . .
H16A H 0.7884 0.2821 0.7628 0.043 Uiso 1 1 calc GR . . . .
H16B H 0.8617 0.1910 0.8030 0.043 Uiso 1 1 calc GR . . . .
H16C H 0.8781 0.3020 0.8317 0.043 Uiso 1 1 calc GR . . . .
C18 C 0.7475(3) 0.1964(2) 0.90897(14) 0.0288(7) Uani 1 1 d . . . . .
H18A H 0.8034 0.2454 0.9351 0.043 Uiso 1 1 calc GR . . . .
H18B H 0.7960 0.1345 0.9058 0.043 Uiso 1 1 calc GR . . . .
H18C H 0.6724 0.1823 0.9297 0.043 Uiso 1 1 calc GR . . . .
C7 C 0.1542(3) 0.2668(2) 0.58954(15) 0.0339(7) Uani 1 1 d . . . . .
H7A H 0.1141 0.3111 0.5544 0.051 Uiso 1 1 calc GR . . . .
H7B H 0.1084 0.2027 0.5862 0.051 Uiso 1 1 calc GR . . . .
H7C H 0.2450 0.2557 0.5860 0.051 Uiso 1 1 calc GR . . . .
C12 C 0.3379(3) 0.4584(2) 0.55458(15) 0.0331(7) Uani 1 1 d . . . . .
H12A H 0.4265 0.4391 0.5734 0.050 Uiso 1 1 calc GR . . . .
H12B H 0.3398 0.5059 0.5190 0.050 Uiso 1 1 calc GR . . . .
H12C H 0.2889 0.3988 0.5377 0.050 Uiso 1 1 calc GR . . . .
C20 C 0.7641(3) 0.5116(2) 0.81916(15) 0.0315(7) Uani 1 1 d . . . . .
H20A H 0.8253 0.4631 0.8066 0.047 Uiso 1 1 calc GR . . . .
H20B H 0.8106 0.5726 0.8353 0.047 Uiso 1 1 calc GR . . . .
H20C H 0.6983 0.5278 0.7813 0.047 Uiso 1 1 calc GR . . . .
C9 C 0.0066(3) 0.3456(2) 0.65493(18) 0.0379(8) Uani 1 1 d . . . . .
H9A H -0.0033 0.3673 0.6986 0.057 Uiso 1 1 calc GR . . . .
H9B H -0.0504 0.2884 0.6419 0.057 Uiso 1 1 calc GR . . . .
H9C H -0.0166 0.4006 0.6241 0.057 Uiso 1 1 calc GR . . . .
C8 C 0.1832(3) 0.2360(2) 0.70882(15) 0.0322(7) Uani 1 1 d . . . . .
H8A H 0.2724 0.2139 0.7094 0.048 Uiso 1 1 calc GR . . . .
H8B H 0.1246 0.1786 0.7002 0.048 Uiso 1 1 calc GR . . . .
H8C H 0.1757 0.2652 0.7511 0.048 Uiso 1 1 calc GR . . . .
C11 C 0.1377(3) 0.5433(3) 0.57514(17) 0.0428(9) Uani 1 1 d . . . . .
H11A H 0.0871 0.4865 0.5549 0.064 Uiso 1 1 calc GR . . . .
H11B H 0.1458 0.5935 0.5419 0.064 Uiso 1 1 calc GR . . . .
H11C H 0.0938 0.5728 0.6084 0.064 Uiso 1 1 calc GR . . . .
C13 C 0.3562(4) 0.5968(3) 0.63347(17) 0.0491(10) Uani 1 1 d . . . . .
H13A H 0.3081 0.6384 0.6598 0.074 Uiso 1 1 calc GR . . . .
H13B H 0.3774 0.6363 0.5972 0.074 Uiso 1 1 calc GR . . . .
H13C H 0.4361 0.5731 0.6605 0.074 Uiso 1 1 calc GR . . . .
H2 H 0.643(4) 0.403(3) 0.706(2) 0.059 Uiso 1 1 d R . . . .

loop_
_atom_site_aniso_label
_atom_site_aniso_U_11
_atom_site_aniso_U_22
_atom_site_aniso_U_33
_atom_site_aniso_U_23
_atom_site_aniso_U_13
_atom_site_aniso_U_12
Co1 0.01482(19) 0.0233(2) 0.01432(18) -0.00188(15) 0.00013(14) -0.00130(14)
P2 0.0178(3) 0.0201(3) 0.0151(3) -0.0002(3) -0.0013(3) -0.0022(3)
P1 0.0159(3) 0.0196(3) 0.0173(3) -0.0008(3) -0.0013(3) -0.0006(3)
N1 0.0186(11) 0.0255(12) 0.0176(11) -0.0021(10) 0.0020(9) -0.0015(9)
N2 0.0157(12) 0.0331(13) 0.0195(12) -0.0004(10) 0.0018(10) -0.0028(10)
C23 0.0147(13) 0.0269(14) 0.0156(12) 0.0037(11) -0.0015(10) 0.0061(11)
C6 0.0147(13) 0.0225(13) 0.0242(14) 0.0018(12) -0.0025(11) -0.0030(10)
C1 0.0210(14) 0.0224(14) 0.0258(15) -0.0052(12) 0.0021(12) -0.0003(11)
C28 0.0182(14) 0.0315(15) 0.0232(14) 0.0074(12) 0.0022(11) 0.0024(12)
C24 0.0154(13) 0.0304(15) 0.0180(13) 0.0036(12) 0.0019(11) 0.0019(11)
C4 0.0224(14) 0.0298(15) 0.0187(13) -0.0047(12) 0.0045(11) -0.0044(12)
C14 0.0257(15) 0.0288(15) 0.0159(13) -0.0017(12) 0.0040(11) -0.0034(12)
C25 0.0234(15) 0.0265(14) 0.0225(14) -0.0004(12) -0.0023(12) 0.0061(12)
C26 0.0271(16) 0.0379(17) 0.0170(13) -0.0011(13) 0.0009(12) 0.0107(13)
C19 0.0230(14) 0.0210(13) 0.0220(14) 0.0008(12) -0.0055(11) -0.0036(11)
C15 0.0222(14) 0.0201(13) 0.0217(14) 0.0007(11) -0.0002(11) 0.0024(11)
C10 0.0245(15) 0.0210(13) 0.0205(14) 0.0025(12) -0.0010(12) 0.0004(11)
C27 0.0230(15) 0.0409(17) 0.0203(14) 0.0098(13) 0.0067(12) 0.0103(13)
C3 0.0311(17) 0.0389(17) 0.0220(15) -0.0048(13) 0.0097(13) -0.0039(13)
C22 0.0260(15) 0.0274(15) 0.0233(15) -0.0031(13) -0.0081(12) -0.0038(12)
C2 0.0245(16) 0.0386(17) 0.0283(16) -0.0061(14) 0.0091(13) 0.0014(13)
C17 0.0293(16) 0.0234(14) 0.0248(15) -0.0019(12) 0.0030(12) -0.0012(12)
C21 0.0321(17) 0.0231(14) 0.0346(17) -0.0045(13) -0.0073(14) 0.0004(12)
C5 0.0212(15) 0.0243(14) 0.0272(15) -0.0049(12) 0.0009(12) 0.0024(11)
C16 0.0244(15) 0.0306(15) 0.0305(16) 0.0020(13) 0.0024(13) 0.0038(12)
C18 0.0363(17) 0.0221(14) 0.0249(15) 0.0021(12) -0.0032(13) 0.0015(12)
C7 0.0293(17) 0.0361(17) 0.0339(17) -0.0093(15) -0.0013(14) -0.0080(13)
C12 0.0411(19) 0.0330(17) 0.0253(16) 0.0088(14) 0.0061(14) 0.0085(14)
C20 0.0334(17) 0.0292(16) 0.0287(16) 0.0034(13) -0.0039(13) -0.0111(13)
C9 0.0201(16) 0.0355(17) 0.056(2) -0.0039(17) -0.0005(15) -0.0011(13)
C8 0.0317(17) 0.0291(16) 0.0331(17) 0.0031(14) -0.0016(14) -0.0083(13)
C11 0.0367(19) 0.049(2) 0.043(2) 0.0225(18) 0.0087(16) 0.0174(16)
C13 0.073(3) 0.042(2) 0.0301(18) 0.0012(16) 0.0023(18) -0.0276(19)

loop_
_atom_type_symbol
_atom_type_description
_atom_type_scat_dispersion_real
_atom_type_scat_dispersion_imag
_atom_type_scat_source
Co Co 0.3494 0.9721 'International Tables Vol C Tables 4.2.6.8 and 6.1.1.4'
N N 0.0061 0.0033 'International Tables Vol C Tables 4.2.6.8 and 6.1.1.4'
P P 0.1023 0.0942 'International Tables Vol C Tables 4.2.6.8 and 6.1.1.4'
C C 0.0033 0.0016 'International Tables Vol C Tables 4.2.6.8 and 6.1.1.4'
H H 0.0000 0.0000 'International Tables Vol C Tables 4.2.6.8 and 6.1.1.4'

loop_
_geom_angle_atom_site_label_1
_geom_angle_atom_site_label_2
_geom_angle_atom_site_label_3
_geom_angle
_geom_angle_site_symmetry_1
_geom_angle_site_symmetry_3
_geom_angle_publ_flag
P2 Co1 P1 164.70(3) . . ?
N1 Co1 P2 82.58(7) . . ?
N1 Co1 P1 82.15(7) . . ?
N1 Co1 N2 172.96(11) . . ?
N2 Co1 P2 93.37(8) . . ?
N2 Co1 P1 101.93(8) . . ?
C14 P2 Co1 101.91(9) . . ?
C14 P2 C19 104.51(13) . . ?
C14 P2 C15 104.29(13) . . ?
C19 P2 Co1 114.74(9) . . ?
C19 P2 C15 112.41(13) . . ?
C15 P2 Co1 116.89(9) . . ?
C6 P1 Co1 117.74(9) . . ?
C10 P1 Co1 120.29(9) . . ?
C10 P1 C6 111.76(12) . . ?
C5 P1 Co1 97.40(9) . . ?
C5 P1 C6 102.25(13) . . ?
C5 P1 C10 102.80(13) . . ?
C1 N1 Co1 126.18(19) . . ?
C1 N1 C4 107.3(2) . . ?
C4 N1 Co1 126.46(19) . . ?
Co1 N2 H2 116(3) . . ?
C23 N2 Co1 133.0(2) . . ?
C23 N2 H2 111(3) . . ?
N2 C23 C28 122.4(3) . . ?
N2 C23 C24 121.1(2) . . ?
C24 C23 C28 116.5(2) . . ?
C7 C6 P1 113.52(19) . . ?
C7 C6 C8 108.5(2) . . ?
C9 C6 P1 113.9(2) . . ?
C9 C6 C7 108.0(2) . . ?
C9 C6 C8 107.7(2) . . ?
C8 C6 P1 104.85(18) . . ?
N1 C1 C5 116.2(2) . . ?
C2 C1 N1 109.3(3) . . ?
C2 C1 C5 134.4(3) . . ?
C23 C28 H28 119.5 . . ?
C27 C28 C23 121.0(3) . . ?
C27 C28 H28 119.5 . . ?
C23 C24 H24 119.1 . . ?
C25 C24 C23 121.8(3) . . ?
C25 C24 H24 119.1 . . ?
N1 C4 C14 116.7(2) . . ?
C3 C4 N1 109.2(3) . . ?
C3 C4 C14 134.1(3) . . ?
P2 C14 H14A 110.6 . . ?
P2 C14 H14B 110.6 . . ?
C4 C14 P2 105.66(19) . . ?
C4 C14 H14A 110.6 . . ?
C4 C14 H14B 110.6 . . ?
H14A C14 H14B 108.7 . . ?
C24 C25 H25 119.6 . . ?
C24 C25 C26 120.8(3) . . ?
C26 C25 H25 119.6 . . ?
C25 C26 H26 120.8 . . ?
C25 C26 C27 118.3(3) . . ?
C27 C26 H26 120.8 . . ?
C22 C19 P2 113.57(19) . . ?
C22 C19 C21 109.0(2) . . ?
C22 C19 C20 109.9(2) . . ?
C21 C19 P2 107.29(19) . . ?
C20 C19 P2 109.36(19) . . ?
C20 C19 C21 107.5(2) . . ?
C17 C15 P2 104.73(19) . . ?
C17 C15 C18 108.4(2) . . ?
C16 C15 P2 112.14(19) . . ?
C16 C15 C17 108.5(2) . . ?
C16 C15 C18 109.5(2) . . ?
C18 C15 P2 113.33(19) . . ?
C12 C10 P1 111.91(19) . . ?
C12 C10 C11 108.5(3) . . ?
C12 C10 C13 107.4(3) . . ?
C11 C10 P1 112.4(2) . . ?
C13 C10 P1 106.8(2) . . ?
C13 C10 C11 109.7(3) . . ?
C28 C27 C26 121.4(3) . . ?
C28 C27 H27 119.3 . . ?
C26 C27 H27 119.3 . . ?
C4 C3 H3 126.3 . . ?
C4 C3 C2 107.4(3) . . ?
C2 C3 H3 126.3 . . ?
C19 C22 H22A 109.5 . . ?
C19 C22 H22B 109.5 . . ?
C19 C22 H22C 109.5 . . ?
H22A C22 H22B 109.5 . . ?
H22A C22 H22C 109.5 . . ?
H22B C22 H22C 109.5 . . ?
C1 C2 C3 106.7(3) . . ?
C1 C2 H2A 126.6 . . ?
C3 C2 H2A 126.6 . . ?
C15 C17 H17A 109.5 . . ?
C15 C17 H17B 109.5 . . ?
C15 C17 H17C 109.5 . . ?
H17A C17 H17B 109.5 . . ?
H17A C17 H17C 109.5 . . ?
H17B C17 H17C 109.5 . . ?
C19 C21 H21A 109.5 . . ?
C19 C21 H21B 109.5 . . ?
C19 C21 H21C 109.5 . . ?
H21A C21 H21B 109.5 . . ?
H21A C21 H21C 109.5 . . ?
H21B C21 H21C 109.5 . . ?
P1 C5 H5A 110.3 . . ?
P1 C5 H5B 110.3 . . ?
C1 C5 P1 107.05(19) . . ?
C1 C5 H5A 110.3 . . ?
C1 C5 H5B 110.3 . . ?
H5A C5 H5B 108.6 . . ?
C15 C16 H16A 109.5 . . ?
C15 C16 H16B 109.5 . . ?
C15 C16 H16C 109.5 . . ?
H16A C16 H16B 109.5 . . ?
H16A C16 H16C 109.5 . . ?
H16B C16 H16C 109.5 . . ?
C15 C18 H18A 109.5 . . ?
C15 C18 H18B 109.5 . . ?
C15 C18 H18C 109.5 . . ?
H18A C18 H18B 109.5 . . ?
H18A C18 H18C 109.5 . . ?
H18B C18 H18C 109.5 . . ?
C6 C7 H7A 109.5 . . ?
C6 C7 H7B 109.5 . . ?
C6 C7 H7C 109.5 . . ?
H7A C7 H7B 109.5 . . ?
H7A C7 H7C 109.5 . . ?
H7B C7 H7C 109.5 . . ?
C10 C12 H12A 109.5 . . ?
C10 C12 H12B 109.5 . . ?
C10 C12 H12C 109.5 . . ?
H12A C12 H12B 109.5 . . ?
H12A C12 H12C 109.5 . . ?
H12B C12 H12C 109.5 . . ?
C19 C20 H20A 109.5 . . ?
C19 C20 H20B 109.5 . . ?
C19 C20 H20C 109.5 . . ?
H20A C20 H20B 109.5 . . ?
H20A C20 H20C 109.5 . . ?
H20B C20 H20C 109.5 . . ?
C6 C9 H9A 109.5 . . ?
C6 C9 H9B 109.5 . . ?
C6 C9 H9C 109.5 . . ?
H9A C9 H9B 109.5 . . ?
H9A C9 H9C 109.5 . . ?
H9B C9 H9C 109.5 . . ?
C6 C8 H8A 109.5 . . ?
C6 C8 H8B 109.5 . . ?
C6 C8 H8C 109.5 . . ?
H8A C8 H8B 109.5 . . ?
H8A C8 H8C 109.5 . . ?
H8B C8 H8C 109.5 . . ?
C10 C11 H11A 109.5 . . ?
C10 C11 H11B 109.5 . . ?
C10 C11 H11C 109.5 . . ?
H11A C11 H11B 109.5 . . ?
H11A C11 H11C 109.5 . . ?
H11B C11 H11C 109.5 . . ?
C10 C13 H13A 109.5 . . ?
C10 C13 H13B 109.5 . . ?
C10 C13 H13C 109.5 . . ?
H13A C13 H13B 109.5 . . ?
H13A C13 H13C 109.5 . . ?
H13B C13 H13C 109.5 . . ?

loop_
_geom_bond_atom_site_label_1
_geom_bond_atom_site_label_2
_geom_bond_distance
_geom_bond_site_symmetry_2
_geom_bond_publ_flag
Co1 P2 2.2300(8) . ?
Co1 P1 2.3225(8) . ?
Co1 N1 1.875(2) . ?
Co1 N2 1.880(2) . ?
P2 C14 1.848(3) . ?
P2 C19 1.875(3) . ?
P2 C15 1.884(3) . ?
P1 C6 1.902(3) . ?
P1 C10 1.887(3) . ?
P1 C5 1.849(3) . ?
N1 C1 1.380(3) . ?
N1 C4 1.385(3) . ?
N2 C23 1.369(4) . ?
N2 H2 0.78(4) . ?
C23 C28 1.410(4) . ?
C23 C24 1.405(4) . ?
C6 C7 1.527(4) . ?
C6 C9 1.525(4) . ?
C6 C8 1.541(4) . ?
C1 C2 1.373(4) . ?
C1 C5 1.491(4) . ?
C28 H28 0.9500 . ?
C28 C27 1.384(4) . ?
C24 H24 0.9500 . ?
C24 C25 1.380(4) . ?
C4 C14 1.499(4) . ?
C4 C3 1.363(4) . ?
C14 H14A 0.9900 . ?
C14 H14B 0.9900 . ?
C25 H25 0.9500 . ?
C25 C26 1.385(4) . ?
C26 H26 0.9500 . ?
C26 C27 1.386(4) . ?
C19 C22 1.528(4) . ?
C19 C21 1.543(4) . ?
C19 C20 1.535(4) . ?
C15 C17 1.533(4) . ?
C15 C16 1.531(4) . ?
C15 C18 1.539(4) . ?
C10 C12 1.527(4) . ?
C10 C11 1.539(4) . ?
C10 C13 1.530(4) . ?
C27 H27 0.9500 . ?
C3 H3 0.9500 . ?
C3 C2 1.425(4) . ?
C22 H22A 0.9800 . ?
C22 H22B 0.9800 . ?
C22 H22C 0.9800 . ?
C2 H2A 0.9500 . ?
C17 H17A 0.9800 . ?
C17 H17B 0.9800 . ?
C17 H17C 0.9800 . ?
C21 H21A 0.9800 . ?
C21 H21B 0.9800 . ?
C21 H21C 0.9800 . ?
C5 H5A 0.9900 . ?
C5 H5B 0.9900 . ?
C16 H16A 0.9800 . ?
C16 H16B 0.9800 . ?
C16 H16C 0.9800 . ?
C18 H18A 0.9800 . ?
C18 H18B 0.9800 . ?
C18 H18C 0.9800 . ?
C7 H7A 0.9800 . ?
C7 H7B 0.9800 . ?
C7 H7C 0.9800 . ?
C12 H12A 0.9800 . ?
C12 H12B 0.9800 . ?
C12 H12C 0.9800 . ?
C20 H20A 0.9800 . ?
C20 H20B 0.9800 . ?
C20 H20C 0.9800 . ?
C9 H9A 0.9800 . ?
C9 H9B 0.9800 . ?
C9 H9C 0.9800 . ?
C8 H8A 0.9800 . ?
C8 H8B 0.9800 . ?
C8 H8C 0.9800 . ?
C11 H11A 0.9800 . ?
C11 H11B 0.9800 . ?
C11 H11C 0.9800 . ?
C13 H13A 0.9800 . ?
C13 H13B 0.9800 . ?
C13 H13C 0.9800 . ?
